data_1556267
loop_
_publ_author_name
'Song, Shengju'
'Xiao, Tianpengfei'
'Liang, Tongling'
'Wang, Fosong'
'Redshaw, Carl'
'Sun, Wen-Hua'

_publ_section_title
;
 Synthesis, characterization and ethylene oligomerization behaviour of
 8-(1-aryliminoethylidene)quinaldinylnickel dihalides
;
_journal_issue 1
_journal_name_full 'Catalysis Science &amp; Technology'
_journal_page_first 69
_journal_paper_doi 10.1039/c0cy00002g
_journal_volume 1
_journal_year 2011
_chemical_formula_sum 'C24 H28 Br2 N2 Ni'
_chemical_formula_weight 563.01
_space_group_IT_number 15
_space_group_name_Hall '-C 2yc'
_space_group_name_H-M_alt 'C 1 2/c 1'
_symmetry_cell_setting monoclinic
_symmetry_space_group_name_H-M 'C 1 2/c 1'
_atom_sites_solution_hydrogens geom
_atom_sites_solution_primary direct
_atom_sites_solution_secondary difmap
_audit_creation_method SHELXL-97
_cell_angle_alpha 90.00
_cell_angle_beta 105.30(3)
_cell_angle_gamma 90.00
_cell_formula_units_Z 8
_cell_length_a 29.331(6)
_cell_length_b 10.775(2)
_cell_length_c 15.226(3)
_cell_measurement_temperature 293(2)
_cell_volume 4641.5(17)
_computing_cell_refinement 'Bruker XSCANS'
_computing_data_collection 'Bruker XSCANS'
_computing_data_reduction 'Bruker SHELXTL'
_computing_molecular_graphics 'Bruker SHELXTL'
_computing_publication_material 'Bruker SHELXTL'
_computing_structure_refinement 'SHELXL-97 (Sheldrick, 1997)'
_computing_structure_solution 'SHELXS-97 (Sheldrick, 1990)'
_diffrn_ambient_temperature 293(2)
_diffrn_measured_fraction_theta_full 0.992
_diffrn_measured_fraction_theta_max 0.992
_diffrn_measurement_device_type 'Bruker P4'
_diffrn_measurement_method '\w scans'
_diffrn_radiation_monochromator graphite
_diffrn_radiation_source 'fine-focus sealed tube'
_diffrn_radiation_type MoK\a
_diffrn_radiation_wavelength 0.71073
_diffrn_reflns_av_R_equivalents 0.0635
_diffrn_reflns_av_sigmaI/netI 0.0584
_diffrn_reflns_limit_h_max 37
_diffrn_reflns_limit_h_min -30
_diffrn_reflns_limit_k_max 13
_diffrn_reflns_limit_k_min -13
_diffrn_reflns_limit_l_max 19
_diffrn_reflns_limit_l_min -19
_diffrn_reflns_number 18631
_diffrn_reflns_theta_full 27.48
_diffrn_reflns_theta_max 27.48
_diffrn_reflns_theta_min 1.44
_exptl_absorpt_coefficient_mu 4.292
_exptl_absorpt_correction_T_max 0.6671
_exptl_absorpt_correction_T_min 0.4609
_exptl_absorpt_correction_type none
_exptl_crystal_colour brown
_exptl_crystal_density_diffrn 1.611
_exptl_crystal_density_method 'not measured'
_exptl_crystal_description block
_exptl_crystal_F_000 2272
_exptl_crystal_size_max 0.20
_exptl_crystal_size_mid 0.20
_exptl_crystal_size_min 0.20
_refine_diff_density_max 0.485
_refine_diff_density_min -0.659
_refine_diff_density_rms 0.128
_refine_ls_extinction_method none
_refine_ls_goodness_of_fit_ref 1.062
_refine_ls_hydrogen_treatment constr
_refine_ls_matrix_type full
_refine_ls_number_parameters 262
_refine_ls_number_reflns 5284
_refine_ls_number_restraints 0
_refine_ls_restrained_S_all 1.062
_refine_ls_R_factor_all 0.0899
_refine_ls_R_factor_gt 0.0755
_refine_ls_shift/su_max 0.000
_refine_ls_shift/su_mean 0.000
_refine_ls_structure_factor_coef Fsqd
_refine_ls_weighting_details 'calc w=1/[\s^2^(Fo^2^)+(0.0712P)^2^+62.7077P] where P=(Fo^2^+2Fc^2^)/3'
_refine_ls_weighting_scheme calc
_refine_ls_wR_factor_gt 0.1768
_refine_ls_wR_factor_ref 0.1857
_reflns_number_gt 4589
_reflns_number_total 5284
_reflns_threshold_expression >2sigma(I)
_cod_data_source_file c0cy00002g.txt
_cod_data_source_block C3
_cod_depositor_comments
;
The following automatic conversions were performed:

data item '_symmetry_cell_setting' value 'Monoclinic' was changed to
'monoclinic' in accordance with the
/home/saulius/struct/COD-crude-data/automatic-downloads/DataCite-retrospective/RSC/depositions/lib/dictionaries/cif_core.dic
dictionary named 'cif_core.dic' version 2.4.2 last updated on
2011-04-26.

Automatic conversion script
Id: cif_fix_values 6909 2019-04-08 15:41:33Z antanas 
;
_cod_original_cell_volume 4641.8(16)
_cod_original_sg_symbol_H-M C2/c
_cod_database_code 1556267

loop_
_symmetry_equiv_pos_as_xyz
'x, y, z'
'-x, y, -z+1/2'
'x+1/2, y+1/2, z'
'-x+1/2, y+1/2, -z+1/2'
'-x, -y, -z'
'x, -y, z-1/2'
'-x+1/2, -y+1/2, -z'
'x+1/2, -y+1/2, z-1/2'

loop_
_atom_site_label
_atom_site_type_symbol
_atom_site_fract_x
_atom_site_fract_y
_atom_site_fract_z
_atom_site_U_iso_or_equiv
_atom_site_adp_type
_atom_site_occupancy
_atom_site_symmetry_multiplicity
_atom_site_calc_flag
_atom_site_refinement_flags
Br1 Br 0.08929(3) 0.96231(6) 0.17552(6) 0.0451(2) Uani 1 1 d .
Br2 Br 0.13529(3) 0.64553(7) 0.31451(5) 0.0401(2) Uani 1 1 d .
Ni1 Ni 0.10265(3) 0.75024(7) 0.17397(5) 0.0250(2) Uani 1 1 d .
N2 N 0.14236(18) 0.7147(5) 0.0919(3) 0.0231(10) Uani 1 1 d .
C18 C 0.2086(2) 0.8614(6) 0.1213(5) 0.0293(14) Uani 1 1 d .
C11 C 0.1493(2) 0.6056(6) 0.0631(4) 0.0232(12) Uani 1 1 d .
N1 N 0.05757(18) 0.6161(5) 0.1174(3) 0.0249(11) Uani 1 1 d .
C1 C 0.0130(2) 0.6205(7) 0.1228(4) 0.0309(14) Uani 1 1 d .
C8 C 0.1391(3) 0.3796(6) 0.0722(5) 0.0327(15) Uani 1 1 d .
H8A H 0.1676 0.3738 0.0565 0.039 Uiso 1 1 calc R
C10 C 0.0772(2) 0.5040(6) 0.1037(4) 0.0252(13) Uani 1 1 d .
C17 C 0.2278(3) 0.9705(7) 0.0963(5) 0.0379(16) Uani 1 1 d .
H17A H 0.2566 0.9993 0.1323 0.045 Uiso 1 1 calc R
C22 C 0.0928(2) 0.8449(6) -0.0699(5) 0.0332(15) Uani 1 1 d .
H22A H 0.0799 0.7863 -0.0334 0.040 Uiso 1 1 calc R
C9 C 0.1221(2) 0.4968(6) 0.0827(4) 0.0260(13) Uani 1 1 d .
C6 C 0.0731(3) 0.2767(6) 0.0992(5) 0.0380(17) Uani 1 1 d .
H6A H 0.0571 0.2038 0.1047 0.046 Uiso 1 1 calc R
C15 C 0.1626(3) 0.9949(6) -0.0336(5) 0.0330(15) Uani 1 1 d .
H15A H 0.1479 1.0392 -0.0858 0.040 Uiso 1 1 calc R
C13 C 0.1654(2) 0.8228(6) 0.0652(4) 0.0273(13) Uani 1 1 d .
C3 C -0.0137(3) 0.5123(7) 0.1234(5) 0.0383(17) Uani 1 1 d .
H3A H -0.0448 0.5179 0.1271 0.046 Uiso 1 1 calc R
C12 C 0.1848(2) 0.5821(6) 0.0101(5) 0.0321(14) Uani 1 1 d .
H12A H 0.1998 0.6588 0.0017 0.048 Uiso 1 1 calc R
H12B H 0.1692 0.5476 -0.0482 0.048 Uiso 1 1 calc R
H12C H 0.2083 0.5248 0.0429 0.048 Uiso 1 1 calc R
C14 C 0.1407(2) 0.8879(6) -0.0114(5) 0.0300(14) Uani 1 1 d .
C4 C 0.0059(3) 0.4009(7) 0.1184(5) 0.0403(17) Uani 1 1 d .
H4A H -0.0110 0.3290 0.1226 0.048 Uiso 1 1 calc R
C19 C 0.2341(3) 0.7927(7) 0.2065(5) 0.0385(17) Uani 1 1 d .
H19A H 0.2155 0.7186 0.2109 0.046 Uiso 1 1 calc R
C24 C 0.0577(3) 0.9528(8) -0.0955(6) 0.0462(19) Uani 1 1 d .
H24A H 0.0279 0.9222 -0.1317 0.069 Uiso 1 1 calc R
H24B H 0.0698 1.0134 -0.1297 0.069 Uiso 1 1 calc R
H24C H 0.0533 0.9903 -0.0411 0.069 Uiso 1 1 calc R
C16 C 0.2053(3) 1.0359(7) 0.0202(6) 0.0441(19) Uani 1 1 d .
H16A H 0.2188 1.1080 0.0049 0.053 Uiso 1 1 calc R
C7 C 0.1165(3) 0.2706(6) 0.0837(5) 0.0396(17) Uani 1 1 d .
H7A H 0.1308 0.1942 0.0808 0.048 Uiso 1 1 calc R
C2 C -0.0085(3) 0.7463(7) 0.1285(6) 0.0436(18) Uani 1 1 d .
H2A H 0.0143 0.8097 0.1272 0.065 Uiso 1 1 calc R
H2B H -0.0179 0.7523 0.1842 0.065 Uiso 1 1 calc R
H2C H -0.0357 0.7570 0.0778 0.065 Uiso 1 1 calc R
C5 C 0.0519(3) 0.3919(7) 0.1070(5) 0.0349(16) Uani 1 1 d .
C20 C 0.2832(3) 0.7493(8) 0.2031(6) 0.0477(19) Uani 1 1 d .
H20A H 0.2806 0.6991 0.1499 0.072 Uiso 1 1 calc R
H20B H 0.2973 0.7014 0.2565 0.072 Uiso 1 1 calc R
H20C H 0.3027 0.8202 0.2007 0.072 Uiso 1 1 calc R
C21 C 0.2365(3) 0.8724(9) 0.2912(5) 0.051(2) Uani 1 1 d .
H21A H 0.2052 0.8980 0.2915 0.077 Uiso 1 1 calc R
H21B H 0.2557 0.9442 0.2901 0.077 Uiso 1 1 calc R
H21C H 0.2501 0.8246 0.3449 0.077 Uiso 1 1 calc R
C23 C 0.0975(3) 0.7764(7) -0.1536(5) 0.0391(17) Uani 1 1 d .
H23A H 0.1193 0.7090 -0.1357 0.059 Uiso 1 1 calc R
H23B H 0.1089 0.8323 -0.1921 0.059 Uiso 1 1 calc R
H23C H 0.0672 0.7445 -0.1862 0.059 Uiso 1 1 calc R

loop_
_atom_site_aniso_label
_atom_site_aniso_U_11
_atom_site_aniso_U_22
_atom_site_aniso_U_33
_atom_site_aniso_U_23
_atom_site_aniso_U_13
_atom_site_aniso_U_12
Br1 0.0693(6) 0.0228(3) 0.0515(5) -0.0012(3) 0.0307(4) 0.0073(3)
Br2 0.0431(4) 0.0489(4) 0.0268(4) 0.0096(3) 0.0065(3) -0.0008(3)
Ni1 0.0324(4) 0.0209(4) 0.0241(4) 0.0000(3) 0.0119(3) 0.0008(3)
N2 0.028(3) 0.026(3) 0.015(2) 0.0028(19) 0.005(2) 0.000(2)
C18 0.033(3) 0.028(3) 0.031(3) -0.003(3) 0.015(3) -0.003(3)
C11 0.021(3) 0.028(3) 0.021(3) 0.000(2) 0.006(2) 0.004(2)
N1 0.027(3) 0.025(3) 0.022(3) -0.001(2) 0.005(2) 0.002(2)
C1 0.028(3) 0.040(4) 0.023(3) 0.002(3) 0.005(3) 0.001(3)
C8 0.033(4) 0.032(3) 0.031(3) -0.002(3) 0.005(3) 0.007(3)
C10 0.027(3) 0.027(3) 0.017(3) 0.002(2) -0.001(2) 0.000(2)
C17 0.033(4) 0.039(4) 0.044(4) -0.007(3) 0.014(3) -0.010(3)
C22 0.037(4) 0.034(4) 0.028(3) 0.007(3) 0.008(3) 0.001(3)
C9 0.031(3) 0.024(3) 0.019(3) -0.005(2) 0.001(2) 0.000(3)
C6 0.050(5) 0.026(3) 0.032(4) 0.003(3) -0.001(3) -0.007(3)
C15 0.041(4) 0.028(3) 0.038(4) 0.009(3) 0.023(3) 0.007(3)
C13 0.032(3) 0.022(3) 0.031(3) -0.004(2) 0.014(3) -0.001(3)
C3 0.029(4) 0.051(4) 0.036(4) 0.000(3) 0.010(3) -0.013(3)
C12 0.039(4) 0.032(3) 0.028(3) -0.004(3) 0.013(3) 0.004(3)
C14 0.032(3) 0.032(3) 0.032(3) -0.002(3) 0.019(3) -0.001(3)
C4 0.043(4) 0.042(4) 0.037(4) 0.006(3) 0.011(3) -0.011(3)
C19 0.031(4) 0.050(4) 0.032(4) -0.002(3) 0.005(3) -0.011(3)
C24 0.043(4) 0.052(5) 0.047(5) 0.013(4) 0.017(4) 0.015(4)
C16 0.051(5) 0.036(4) 0.056(5) 0.002(4) 0.034(4) -0.007(3)
C7 0.053(5) 0.018(3) 0.042(4) 0.005(3) 0.002(3) 0.002(3)
C2 0.035(4) 0.049(5) 0.048(5) -0.007(4) 0.012(3) 0.011(3)
C5 0.043(4) 0.035(4) 0.025(3) 0.007(3) 0.005(3) -0.006(3)
C20 0.042(4) 0.059(5) 0.043(5) 0.002(4) 0.014(4) 0.005(4)
C21 0.048(5) 0.076(6) 0.026(4) -0.009(4) 0.004(3) -0.007(4)
C23 0.039(4) 0.043(4) 0.035(4) 0.007(3) 0.010(3) 0.003(3)

loop_
_atom_type_symbol
_atom_type_description
_atom_type_scat_dispersion_real
_atom_type_scat_dispersion_imag
_atom_type_scat_source
C C 0.0033 0.0016 'International Tables Vol C Tables 4.2.6.8 and 6.1.1.4'
H H 0.0000 0.0000 'International Tables Vol C Tables 4.2.6.8 and 6.1.1.4'
N N 0.0061 0.0033 'International Tables Vol C Tables 4.2.6.8 and 6.1.1.4'
Ni Ni 0.3393 1.1124 'International Tables Vol C Tables 4.2.6.8 and 6.1.1.4'
Br Br -0.2901 2.4595 'International Tables Vol C Tables 4.2.6.8 and 6.1.1.4'

loop_
_geom_angle_atom_site_label_1
_geom_angle_atom_site_label_2
_geom_angle_atom_site_label_3
_geom_angle
N2 Ni1 N1 91.2(2)
N2 Ni1 Br1 109.25(15)
N1 Ni1 Br1 128.58(15)
N2 Ni1 Br2 108.35(15)
N1 Ni1 Br2 96.19(15)
Br1 Ni1 Br2 119.06(4)
C11 N2 C13 120.5(5)
C11 N2 Ni1 124.7(4)
C13 N2 Ni1 114.8(4)
C13 C18 C17 116.9(6)
C13 C18 C19 123.0(6)
C17 C18 C19 120.1(6)
N2 C11 C9 120.5(5)
N2 C11 C12 122.1(6)
C9 C11 C12 117.4(5)
C1 N1 C10 119.8(6)
C1 N1 Ni1 119.8(4)
C10 N1 Ni1 116.4(4)
N1 C1 C3 121.9(6)
N1 C1 C2 117.9(6)
C3 C1 C2 120.1(6)
C7 C8 C9 124.0(7)
C7 C8 H8A 118.0
C9 C8 H8A 118.0
N1 C10 C5 119.6(6)
N1 C10 C9 121.8(6)
C5 C10 C9 118.6(6)
C16 C17 C18 121.6(7)
C16 C17 H17A 119.2
C18 C17 H17A 119.2
C23 C22 C14 111.5(6)
C23 C22 C24 111.1(6)
C14 C22 C24 111.8(6)
C23 C22 H22A 107.4
C14 C22 H22A 107.4
C24 C22 H22A 107.4
C8 C9 C10 117.2(6)
C8 C9 C11 117.7(6)
C10 C9 C11 124.9(5)
C7 C6 C5 120.9(7)
C7 C6 H6A 119.6
C5 C6 H6A 119.6
C16 C15 C14 121.5(7)
C16 C15 H15A 119.3
C14 C15 H15A 119.3
C18 C13 C14 123.5(6)
C18 C13 N2 118.9(6)
C14 C13 N2 117.4(6)
C4 C3 C1 119.5(7)
C4 C3 H3A 120.2
C1 C3 H3A 120.2
C11 C12 H12A 109.5
C11 C12 H12B 109.5
H12A C12 H12B 109.5
C11 C12 H12C 109.5
H12A C12 H12C 109.5
H12B C12 H12C 109.5
C13 C14 C15 116.5(6)
C13 C14 C22 122.2(6)
C15 C14 C22 121.3(6)
C3 C4 C5 120.5(7)
C3 C4 H4A 119.8
C5 C4 H4A 119.8
C18 C19 C21 110.5(7)
C18 C19 C20 112.3(6)
C21 C19 C20 111.4(7)
C18 C19 H19A 107.5
C21 C19 H19A 107.5
C20 C19 H19A 107.5
C22 C24 H24A 109.5
C22 C24 H24B 109.5
H24A C24 H24B 109.5
C22 C24 H24C 109.5
H24A C24 H24C 109.5
H24B C24 H24C 109.5
C17 C16 C15 120.0(7)
C17 C16 H16A 120.0
C15 C16 H16A 120.0
C6 C7 C8 119.0(7)
C6 C7 H7A 120.5
C8 C7 H7A 120.5
C1 C2 H2A 109.5
C1 C2 H2B 109.5
H2A C2 H2B 109.5
C1 C2 H2C 109.5
H2A C2 H2C 109.5
H2B C2 H2C 109.5
C6 C5 C4 121.9(7)
C6 C5 C10 119.9(7)
C4 C5 C10 118.1(7)
C19 C20 H20A 109.5
C19 C20 H20B 109.5
H20A C20 H20B 109.5
C19 C20 H20C 109.5
H20A C20 H20C 109.5
H20B C20 H20C 109.5
C19 C21 H21A 109.5
C19 C21 H21B 109.5
H21A C21 H21B 109.5
C19 C21 H21C 109.5
H21A C21 H21C 109.5
H21B C21 H21C 109.5
C22 C23 H23A 109.5
C22 C23 H23B 109.5
H23A C23 H23B 109.5
C22 C23 H23C 109.5
H23A C23 H23C 109.5
H23B C23 H23C 109.5

loop_
_geom_bond_atom_site_label_1
_geom_bond_atom_site_label_2
_geom_bond_distance
Br1 Ni1 2.3196(11)
Br2 Ni1 2.3850(12)
Ni1 N2 1.958(5)
Ni1 N1 1.994(5)
N2 C11 1.290(8)
N2 C13 1.457(8)
C18 C13 1.391(9)
C18 C17 1.399(9)
C18 C19 1.510(10)
C11 C9 1.493(9)
C11 C12 1.499(9)
N1 C1 1.331(9)
N1 C10 1.378(8)
C1 C3 1.407(10)
C1 C2 1.508(10)
C8 C7 1.384(10)
C8 C9 1.383(9)
C8 H8A 0.9300
C10 C5 1.426(9)
C10 C9 1.435(9)
C17 C16 1.367(11)
C17 H17A 0.9300
C22 C23 1.510(10)
C22 C14 1.525(10)
C22 C24 1.533(10)
C22 H22A 0.9800
C6 C7 1.356(11)
C6 C5 1.407(10)
C6 H6A 0.9300
C15 C16 1.376(11)
C15 C14 1.403(9)
C15 H15A 0.9300
C13 C14 1.391(10)
C3 C4 1.342(11)
C3 H3A 0.9300
C12 H12A 0.9600
C12 H12B 0.9600
C12 H12C 0.9600
C4 C5 1.408(11)
C4 H4A 0.9300
C19 C21 1.535(11)
C19 C20 1.528(11)
C19 H19A 0.9800
C24 H24A 0.9600
C24 H24B 0.9600
C24 H24C 0.9600
C16 H16A 0.9300
C7 H7A 0.9300
C2 H2A 0.9600
C2 H2B 0.9600
C2 H2C 0.9600
C20 H20A 0.9600
C20 H20B 0.9600
C20 H20C 0.9600
C21 H21A 0.9600
C21 H21B 0.9600
C21 H21C 0.9600
C23 H23A 0.9600
C23 H23B 0.9600
C23 H23C 0.9600

loop_
_geom_torsion_atom_site_label_1
_geom_torsion_atom_site_label_2
_geom_torsion_atom_site_label_3
_geom_torsion_atom_site_label_4
_geom_torsion
N1 Ni1 N2 C11 -35.0(5)
Br1 Ni1 N2 C11 -166.9(5)
Br2 Ni1 N2 C11 62.0(5)
N1 Ni1 N2 C13 146.1(4)
Br1 Ni1 N2 C13 14.2(4)
Br2 Ni1 N2 C13 -116.9(4)
C13 N2 C11 C9 -173.9(5)
Ni1 N2 C11 C9 7.3(8)
C13 N2 C11 C12 6.9(9)
Ni1 N2 C11 C12 -172.0(5)
N2 Ni1 N1 C1 -156.3(5)
Br1 Ni1 N1 C1 -40.3(6)
Br2 Ni1 N1 C1 95.1(5)
N2 Ni1 N1 C10 46.1(4)
Br1 Ni1 N1 C10 162.1(3)
Br2 Ni1 N1 C10 -62.5(4)
C10 N1 C1 C3 6.1(9)
Ni1 N1 C1 C3 -150.7(5)
C10 N1 C1 C2 -174.1(6)
Ni1 N1 C1 C2 29.1(8)
C1 N1 C10 C5 -8.1(9)
Ni1 N1 C10 C5 149.5(5)
C1 N1 C10 C9 169.6(6)
Ni1 N1 C10 C9 -32.8(7)
C13 C18 C17 C16 -0.3(10)
C19 C18 C17 C16 -179.1(7)
C7 C8 C9 C10 -2.2(10)
C7 C8 C9 C11 -176.8(6)
N1 C10 C9 C8 178.6(6)
C5 C10 C9 C8 -3.8(9)
N1 C10 C9 C11 -7.3(9)
C5 C10 C9 C11 170.4(6)
N2 C11 C9 C8 -163.1(6)
C12 C11 C9 C8 16.2(8)
N2 C11 C9 C10 22.8(9)
C12 C11 C9 C10 -157.9(6)
C17 C18 C13 C14 -1.4(10)
C19 C18 C13 C14 177.5(6)
C17 C18 C13 N2 -175.7(6)
C19 C18 C13 N2 3.2(9)
C11 N2 C13 C18 -92.8(7)
Ni1 N2 C13 C18 86.2(6)
C11 N2 C13 C14 92.6(7)
Ni1 N2 C13 C14 -88.5(6)
N1 C1 C3 C4 0.0(11)
C2 C1 C3 C4 -179.8(7)
C18 C13 C14 C15 2.9(10)
N2 C13 C14 C15 177.2(5)
C18 C13 C14 C22 -178.3(6)
N2 C13 C14 C22 -3.9(9)
C16 C15 C14 C13 -2.8(10)
C16 C15 C14 C22 178.3(6)
C23 C22 C14 C13 -99.1(7)
C24 C22 C14 C13 135.9(7)
C23 C22 C14 C15 79.8(8)
C24 C22 C14 C15 -45.3(9)
C1 C3 C4 C5 -4.0(11)
C13 C18 C19 C21 -114.4(7)
C17 C18 C19 C21 64.5(9)
C13 C18 C19 C20 120.6(7)
C17 C18 C19 C20 -60.6(9)
C18 C17 C16 C15 0.3(11)
C14 C15 C16 C17 1.3(11)
C5 C6 C7 C8 -2.4(11)
C9 C8 C7 C6 5.4(11)
C7 C6 C5 C4 176.7(7)
C7 C6 C5 C10 -3.5(10)
C3 C4 C5 C6 -178.3(7)
C3 C4 C5 C10 1.9(11)
N1 C10 C5 C6 -175.7(6)
C9 C10 C5 C6 6.5(9)
N1 C10 C5 C4 4.1(9)
C9 C10 C5 C4 -173.6(6)
